data_4062081
_journal_name_full Organometallics
_journal_year 2003
_chemical_formula_sum 'C36 H56 P4 Pd'
_chemical_formula_weight 719.09
_space_group_IT_number 4
_symmetry_cell_setting monoclinic
_symmetry_space_group_name_Hall 'P 2yb'
_symmetry_space_group_name_H-M 'P 1 21 1'
_cell_angle_alpha 90.00
_cell_angle_beta 103.7100(10)
_cell_angle_gamma 90.00
_cell_formula_units_Z 4
_cell_length_a 10.5573(7)
_cell_length_b 18.1364(11)
_cell_length_c 19.6534(12)
_cell_measurement_temperature 173(2)
_cell_volume 3655.8(4)
_diffrn_ambient_temperature 173(2)
_exptl_crystal_density_diffrn 1.306
_cod_original_sg_symbol_H-M 'P 21'
_cod_database_code 4062081

loop_
_symmetry_equiv_pos_as_xyz
'x, y, z'
'-x, y+1/2, -z'

loop_
_atom_site_label
_atom_site_type_symbol
_atom_site_fract_x
_atom_site_fract_y
_atom_site_fract_z
_atom_site_U_iso_or_equiv
_atom_site_adp_type
_atom_site_occupancy
_atom_site_symmetry_multiplicity
_atom_site_calc_flag
_atom_site_refinement_flags
_atom_site_disorder_assembly
_atom_site_disorder_group
Pd1 Pd 0.090231(18) -0.214642(11) 0.398387(10) 0.02319(5) Uani 1 1 d . . .
P1 P 0.17362(7) -0.32157(5) 0.36309(4) 0.02700(15) Uani 1 1 d . . .
P21 P -0.09808(7) -0.23908(4) 0.31309(4) 0.02661(15) Uani 1 1 d . . .
P31 P 0.22753(7) -0.11427(5) 0.42747(4) 0.02851(15) Uani 1 1 d . . .
P51 P 0.05466(7) -0.20656(5) 0.50917(3) 0.02928(15) Uani 1 1 d . . .
C1 C 0.3572(6) -0.3622(3) 0.4850(3) 0.098(2) Uani 1 1 d . . .
H1A H 0.4105 -0.4011 0.5123 0.147 Uiso 1 1 calc R . .
H1B H 0.2992 -0.3412 0.5122 0.147 Uiso 1 1 calc R . .
H1C H 0.4140 -0.3234 0.4742 0.147 Uiso 1 1 calc R . .
C2 C 0.2754(3) -0.3948(2) 0.41660(18) 0.0430(8) Uani 1 1 d . . .
H2A H 0.2169 -0.4339 0.4280 0.052 Uiso 1 1 calc R . .
C3 C 0.3651(4) -0.4295(2) 0.3730(3) 0.0588(11) Uani 1 1 d . . .
H3A H 0.4574 -0.4191 0.3960 0.071 Uiso 1 1 calc R . .
H3B H 0.3531 -0.4836 0.3711 0.071 Uiso 1 1 calc R . .
C4 C 0.3339(4) -0.3985(2) 0.2990(2) 0.0507(10) Uani 1 1 d . . .
H4A H 0.2668 -0.4292 0.2679 0.061 Uiso 1 1 calc R . .
H4B H 0.4132 -0.3984 0.2804 0.061 Uiso 1 1 calc R . .
C5 C 0.2835(3) -0.3197(2) 0.30178(17) 0.0370(7) Uani 1 1 d . . .
H5A H 0.3604 -0.2889 0.3245 0.044 Uiso 1 1 calc R . .
C6 C 0.2265(4) -0.2855(3) 0.23063(18) 0.0565(11) Uani 1 1 d . . .
H6A H 0.2912 -0.2872 0.2023 0.085 Uiso 1 1 calc R . .
H6B H 0.2027 -0.2341 0.2367 0.085 Uiso 1 1 calc R . .
H6C H 0.1486 -0.3131 0.2070 0.085 Uiso 1 1 calc R . .
C11 C 0.0317(3) -0.37430(17) 0.31335(14) 0.0286(6) Uani 1 1 d . . .
C12 C 0.0345(3) -0.4505(2) 0.3013(2) 0.0426(8) Uani 1 1 d . . .
H12A H 0.1125 -0.4772 0.3199 0.051 Uiso 1 1 calc R . .
C13 C -0.0735(4) -0.4877(2) 0.2632(2) 0.0528(10) Uani 1 1 d . . .
H13A H -0.0695 -0.5394 0.2563 0.063 Uiso 1 1 calc R . .
C14 C -0.1872(4) -0.4496(2) 0.2352(2) 0.0481(9) Uani 1 1 d . . .
H14A H -0.2614 -0.4748 0.2085 0.058 Uiso 1 1 calc R . .
C15 C -0.1920(3) -0.3745(2) 0.24656(16) 0.0370(7) Uani 1 1 d . . .
H15A H -0.2695 -0.3481 0.2262 0.044 Uiso 1 1 calc R . .
C16 C -0.0857(3) -0.33653(17) 0.28719(14) 0.0283(6) Uani 1 1 d . . .
C21 C -0.2931(4) -0.3024(3) 0.3780(2) 0.0537(10) Uani 1 1 d . . .
H21A H -0.3758 -0.2936 0.3911 0.081 Uiso 1 1 calc R . .
H21B H -0.2248 -0.3130 0.4202 0.081 Uiso 1 1 calc R . .
H21C H -0.3027 -0.3446 0.3460 0.081 Uiso 1 1 calc R . .
C22 C -0.2563(3) -0.2352(2) 0.34241(16) 0.0365(7) Uani 1 1 d . . .
H22A H -0.2440 -0.1951 0.3783 0.044 Uiso 1 1 calc R . .
C23 C -0.3613(3) -0.2066(2) 0.28022(18) 0.0468(9) Uani 1 1 d . . .
H23A H -0.4023 -0.2482 0.2503 0.056 Uiso 1 1 calc R . .
H23B H -0.4298 -0.1799 0.2970 0.056 Uiso 1 1 calc R . .
C24 C -0.2942(3) -0.1553(2) 0.23932(19) 0.0477(9) Uani 1 1 d . . .
H24A H -0.2666 -0.1097 0.2664 0.057 Uiso 1 1 calc R . .
H24B H -0.3545 -0.1418 0.1943 0.057 Uiso 1 1 calc R . .
C25 C -0.1752(3) -0.19591(19) 0.22591(16) 0.0364(7) Uani 1 1 d . . .
H25A H -0.2078 -0.2367 0.1921 0.044 Uiso 1 1 calc R . .
C26 C -0.0843(4) -0.1487(3) 0.19513(19) 0.0542(10) Uani 1 1 d . . .
H26A H -0.1317 -0.1291 0.1497 0.081 Uiso 1 1 calc R . .
H26B H -0.0108 -0.1786 0.1887 0.081 Uiso 1 1 calc R . .
H26C H -0.0517 -0.1077 0.2270 0.081 Uiso 1 1 calc R . .
C31 C 0.4979(4) -0.1564(3) 0.4745(2) 0.0703(14) Uani 1 1 d . . .
H31A H 0.5832 -0.1566 0.4629 0.105 Uiso 1 1 calc R . .
H31B H 0.4709 -0.2072 0.4805 0.105 Uiso 1 1 calc R . .
H31C H 0.5038 -0.1289 0.5181 0.105 Uiso 1 1 calc R . .
C32 C 0.3993(3) -0.1202(2) 0.4163(2) 0.0479(9) Uani 1 1 d . . .
H32A H 0.3950 -0.1514 0.3738 0.058 Uiso 1 1 calc R . .
C33 C 0.4357(4) -0.0426(3) 0.3966(3) 0.0666(13) Uani 1 1 d . . .
H33A H 0.4728 -0.0138 0.4395 0.080 Uiso 1 1 calc R . .
H33B H 0.5020 -0.0457 0.3685 0.080 Uiso 1 1 calc R . .
C34 C 0.3152(5) -0.0057(3) 0.3551(3) 0.0735(14) Uani 1 1 d . . .
H34A H 0.2906 -0.0270 0.3074 0.088 Uiso 1 1 calc R . .
H34B H 0.3316 0.0477 0.3508 0.088 Uiso 1 1 calc R . .
C35 C 0.2059(4) -0.0170(2) 0.39188(18) 0.0432(8) Uani 1 1 d . . .
H35A H 0.2192 0.0179 0.4323 0.052 Uiso 1 1 calc R . .
C36 C 0.0730(5) -0.0026(2) 0.3446(2) 0.0584(11) Uani 1 1 d . . .
H36A H 0.0685 0.0485 0.3280 0.088 Uiso 1 1 calc R . .
H36B H 0.0059 -0.0108 0.3707 0.088 Uiso 1 1 calc R . .
H36C H 0.0585 -0.0361 0.3044 0.088 Uiso 1 1 calc R . .
C41 C 0.2494(3) -0.09962(18) 0.52308(14) 0.0307(6) Uani 1 1 d . . .
C42 C 0.3335(3) -0.0464(2) 0.56016(18) 0.0455(9) Uani 1 1 d . . .
H42A H 0.3745 -0.0126 0.5353 0.055 Uiso 1 1 calc R . .
C43 C 0.3585(4) -0.0419(3) 0.63238(18) 0.0518(10) Uani 1 1 d . . .
H43A H 0.4146 -0.0046 0.6566 0.062 Uiso 1 1 calc R . .
C44 C 0.3016(3) -0.0918(3) 0.66905(17) 0.0458(9) Uani 1 1 d . . .
H44A H 0.3226 -0.0906 0.7188 0.055 Uiso 1 1 calc R . .
C45 C 0.2152(3) -0.1429(2) 0.63399(15) 0.0401(8) Uani 1 1 d . . .
H45A H 0.1755 -0.1764 0.6597 0.048 Uiso 1 1 calc R . .
C46 C 0.1838(3) -0.14652(19) 0.56033(14) 0.0309(6) Uani 1 1 d . . .
C51 C -0.1012(5) -0.0792(3) 0.5103(3) 0.0813(17) Uani 1 1 d . . .
H51A H -0.1822 -0.0597 0.5195 0.122 Uiso 1 1 calc R . .
H51B H -0.0999 -0.0698 0.4614 0.122 Uiso 1 1 calc R . .
H51C H -0.0264 -0.0548 0.5412 0.122 Uiso 1 1 calc R . .
C52 C -0.0938(3) -0.1598(3) 0.52377(18) 0.0505(10) Uani 1 1 d . . .
H52A H -0.1695 -0.1821 0.4896 0.061 Uiso 1 1 calc R . .
C53 C -0.1047(4) -0.1855(5) 0.5970(2) 0.094(3) Uani 1 1 d . . .
H53A H -0.0444 -0.1567 0.6337 0.113 Uiso 1 1 calc R . .
H53B H -0.1946 -0.1780 0.6024 0.113 Uiso 1 1 calc R . .
C54 C -0.0695(6) -0.2665(6) 0.6038(3) 0.116(3) Uani 1 1 d . . .
H54A H -0.0453 -0.2803 0.6540 0.139 Uiso 1 1 calc R . .
H54B H -0.1462 -0.2963 0.5807 0.139 Uiso 1 1 calc R . .
C55 C 0.0417(4) -0.2830(3) 0.57111(18) 0.0594(12) Uani 1 1 d . . .
H55A H 0.1234 -0.2829 0.6093 0.071 Uiso 1 1 calc R . .
C56 C 0.0292(7) -0.3597(3) 0.5359(2) 0.090(2) Uani 1 1 d . . .
H56A H 0.0228 -0.3975 0.5705 0.135 Uiso 1 1 calc R . .
H56B H 0.1061 -0.3691 0.5174 0.135 Uiso 1 1 calc R . .
H56C H -0.0493 -0.3609 0.4975 0.135 Uiso 1 1 calc R . .
Pd1' Pd 0.409664(17) 0.226102(11) 0.115094(9) 0.02202(5) Uani 1 1 d . . .
P1' P 0.51391(7) 0.12493(5) 0.17824(4) 0.02943(16) Uani 1 1 d . . .
P21' P 0.23286(6) 0.14669(4) 0.07582(4) 0.02298(14) Uani 1 1 d . . .
P31' P 0.54824(6) 0.29427(4) 0.06375(3) 0.02257(13) Uani 1 1 d . . .
P51' P 0.33442(7) 0.34000(5) 0.14447(4) 0.03077(17) Uani 1 1 d . . .
C1' C 0.5550(6) 0.1754(4) 0.3175(2) 0.0883(18) Uani 1 1 d . . .
H1D H 0.5962 0.1668 0.3670 0.132 Uiso 1 1 calc R . .
H1E H 0.4601 0.1771 0.3110 0.132 Uiso 1 1 calc R . .
H1F H 0.5857 0.2224 0.3026 0.132 Uiso 1 1 calc R . .
C2' C 0.5903(4) 0.1136(3) 0.27400(18) 0.0590(11) Uani 1 1 d . . .
H2B H 0.5580 0.0664 0.2899 0.071 Uiso 1 1 calc R . .
C3' C 0.7345(4) 0.1050(4) 0.2778(2) 0.0822(17) Uani 1 1 d . . .
H3C H 0.7737 0.1541 0.2744 0.099 Uiso 1 1 calc R . .
H3D H 0.7783 0.0829 0.3233 0.099 Uiso 1 1 calc R . .
C4' C 0.7549(4) 0.0574(3) 0.2202(3) 0.0720(14) Uani 1 1 d . . .
H4C H 0.7322 0.0056 0.2279 0.086 Uiso 1 1 calc R . .
H4D H 0.8470 0.0593 0.2170 0.086 Uiso 1 1 calc R . .
C5' C 0.6656(3) 0.0877(2) 0.1538(2) 0.0483(9) Uani 1 1 d . . .
H5B H 0.7115 0.1316 0.1402 0.058 Uiso 1 1 calc R . .
C6' C 0.6445(5) 0.0364(4) 0.0932(3) 0.0775(15) Uani 1 1 d . . .
H6D H 0.7290 0.0209 0.0855 0.116 Uiso 1 1 calc R . .
H6E H 0.5944 0.0615 0.0512 0.116 Uiso 1 1 calc R . .
H6F H 0.5963 -0.0070 0.1028 0.116 Uiso 1 1 calc R . .
C11' C 0.4023(3) 0.04511(17) 0.15889(14) 0.0266(6) Uani 1 1 d . . .
C12' C 0.4339(3) -0.02402(19) 0.18970(16) 0.0342(7) Uani 1 1 d . . .
H12B H 0.5141 -0.0297 0.2235 0.041 Uiso 1 1 calc R . .
C13' C 0.3531(3) -0.08413(19) 0.17281(18) 0.0375(7) Uani 1 1 d . . .
H13B H 0.3761 -0.1301 0.1956 0.045 Uiso 1 1 calc R . .
C14' C 0.2371(3) -0.07683(18) 0.12188(18) 0.0365(7) Uani 1 1 d . . .
H14B H 0.1811 -0.1181 0.1091 0.044 Uiso 1 1 calc R . .
C15' C 0.2037(3) -0.00932(18) 0.09000(16) 0.0321(6) Uani 1 1 d . . .
H15B H 0.1251 -0.0050 0.0547 0.038 Uiso 1 1 calc R . .
C16' C 0.2834(3) 0.05329(16) 0.10870(14) 0.0248(5) Uani 1 1 d . . .
C21' C 0.1253(4) 0.1422(2) 0.19735(18) 0.0465(9) Uani 1 1 d . . .
H21D H 0.0476 0.1508 0.2154 0.070 Uiso 1 1 calc R . .
H21E H 0.1966 0.1736 0.2225 0.070 Uiso 1 1 calc R . .
H21F H 0.1511 0.0903 0.2041 0.070 Uiso 1 1 calc R . .
C22' C 0.0947(3) 0.16083(18) 0.11904(16) 0.0317(6) Uani 1 1 d . . .
H22B H 0.0720 0.2144 0.1146 0.038 Uiso 1 1 calc R . .
C23' C -0.0225(3) 0.1189(2) 0.07578(18) 0.0401(7) Uani 1 1 d . . .
H23C H -0.1045 0.1387 0.0846 0.048 Uiso 1 1 calc R . .
H23D H -0.0163 0.0659 0.0884 0.048 Uiso 1 1 calc R . .
C24' C -0.0209(3) 0.1288(3) -0.00160(19) 0.0484(10) Uani 1 1 d . . .
H24C H -0.0734 0.0893 -0.0297 0.058 Uiso 1 1 calc R . .
H24D H -0.0612 0.1767 -0.0186 0.058 Uiso 1 1 calc R . .
C25' C 0.1183(3) 0.12616(18) -0.01188(14) 0.0295(6) Uani 1 1 d . . .
H25B H 0.1360 0.0750 -0.0261 0.035 Uiso 1 1 calc R . .
C26' C 0.1364(4) 0.1786(3) -0.06834(19) 0.0575(11) Uani 1 1 d . . .
H26D H 0.0755 0.1657 -0.1126 0.086 Uiso 1 1 calc R . .
H26E H 0.2260 0.1749 -0.0739 0.086 Uiso 1 1 calc R . .
H26F H 0.1195 0.2291 -0.0552 0.086 Uiso 1 1 calc R . .
C31' C 0.7831(3) 0.3250(3) 0.16815(17) 0.0521(10) Uani 1 1 d . . .
H31D H 0.8771 0.3161 0.1834 0.078 Uiso 1 1 calc R . .
H31E H 0.7403 0.3076 0.2043 0.078 Uiso 1 1 calc R . .
H31F H 0.7671 0.3779 0.1605 0.078 Uiso 1 1 calc R . .
C32' C 0.7287(2) 0.2838(2) 0.10077(14) 0.0309(6) Uani 1 1 d . . .
H32B H 0.7429 0.2303 0.1126 0.037 Uiso 1 1 calc R . .
C33' C 0.7939(2) 0.29782(19) 0.04036(15) 0.0329(6) Uani 1 1 d . . .
H33C H 0.8032 0.3514 0.0332 0.040 Uiso 1 1 calc R . .
H33D H 0.8814 0.2748 0.0501 0.040 Uiso 1 1 calc R . .
C34' C 0.7047(3) 0.26305(19) -0.02401(16) 0.0346(7) Uani 1 1 d . . .
H34C H 0.7054 0.2087 -0.0194 0.042 Uiso 1 1 calc R . .
H34D H 0.7345 0.2760 -0.0666 0.042 Uiso 1 1 calc R . .
C35' C 0.5678(2) 0.29296(18) -0.02904(13) 0.0273(5) Uani 1 1 d . . .
H35B H 0.5640 0.3449 -0.0466 0.033 Uiso 1 1 calc R . .
C36' C 0.4613(3) 0.2491(2) -0.07710(16) 0.0407(8) Uani 1 1 d . . .
H36D H 0.4753 0.2494 -0.1246 0.061 Uiso 1 1 calc R . .
H36E H 0.3764 0.2712 -0.0775 0.061 Uiso 1 1 calc R . .
H36F H 0.4631 0.1981 -0.0603 0.061 Uiso 1 1 calc R . .
C41' C 0.5243(3) 0.39348(17) 0.07912(15) 0.0269(6) Uani 1 1 d . . .
C42' C 0.5928(3) 0.44908(19) 0.05418(19) 0.0389(7) Uani 1 1 d . . .
H42B H 0.6513 0.4361 0.0261 0.047 Uiso 1 1 calc R . .
C43' C 0.5778(4) 0.5226(2) 0.0692(2) 0.0475(9) Uani 1 1 d . . .
H43B H 0.6258 0.5595 0.0519 0.057 Uiso 1 1 calc R . .
C44' C 0.4926(3) 0.5418(2) 0.1096(2) 0.0450(8) Uani 1 1 d . . .
H44B H 0.4824 0.5922 0.1206 0.054 Uiso 1 1 calc R . .
C45' C 0.4221(3) 0.4883(2) 0.13427(19) 0.0395(7) Uani 1 1 d . . .
H45B H 0.3632 0.5022 0.1618 0.047 Uiso 1 1 calc R . .
C46' C 0.4361(3) 0.41328(18) 0.11928(16) 0.0308(6) Uani 1 1 d . . .
C51' C 0.1673(4) 0.3997(3) 0.0193(2) 0.0634(12) Uani 1 1 d . . .
H51D H 0.0773 0.4118 -0.0045 0.095 Uiso 1 1 calc R . .
H51E H 0.2024 0.3638 -0.0087 0.095 Uiso 1 1 calc R . .
H51F H 0.2205 0.4446 0.0251 0.095 Uiso 1 1 calc R . .
C52' C 0.1700(3) 0.3670(2) 0.0906(2) 0.0457(8) Uani 1 1 d . . .
H52B H 0.1174 0.3206 0.0818 0.055 Uiso 1 1 calc R . .
C53' C 0.1084(4) 0.4151(3) 0.1412(3) 0.0627(12) Uani 1 1 d . . .
H53C H 0.1380 0.4669 0.1412 0.075 Uiso 1 1 calc R . .
H53D H 0.0121 0.4141 0.1261 0.075 Uiso 1 1 calc R . .
C54' C 0.1538(4) 0.3820(3) 0.2133(3) 0.0667(13) Uani 1 1 d . . .
H54C H 0.1155 0.3324 0.2147 0.080 Uiso 1 1 calc R . .
H54D H 0.1270 0.4136 0.2485 0.080 Uiso 1 1 calc R . .
C55' C 0.3014(4) 0.3771(2) 0.2282(2) 0.0501(9) Uani 1 1 d . . .
H55B H 0.3380 0.4281 0.2359 0.060 Uiso 1 1 calc R . .
C56' C 0.3594(5) 0.3311(3) 0.2930(2) 0.0617(12) Uani 1 1 d . . .
H56D H 0.3404 0.3547 0.3343 0.093 Uiso 1 1 calc R . .
H56E H 0.4540 0.3275 0.2990 0.093 Uiso 1 1 calc R . .
H56F H 0.3211 0.2816 0.2873 0.093 Uiso 1 1 calc R . .

loop_
_atom_site_aniso_label
_atom_site_aniso_U_11
_atom_site_aniso_U_22
_atom_site_aniso_U_33
_atom_site_aniso_U_23
_atom_site_aniso_U_13
_atom_site_aniso_U_12
Pd1 0.02391(9) 0.02144(10) 0.02270(8) -0.00218(8) 0.00253(6) 0.00111(8)
P1 0.0249(3) 0.0245(4) 0.0290(3) -0.0041(3) 0.0012(3) 0.0034(3)
P21 0.0262(3) 0.0250(4) 0.0248(3) 0.0002(3) -0.0016(3) 0.0034(3)
P31 0.0314(4) 0.0286(4) 0.0274(3) -0.0060(3) 0.0108(3) -0.0063(3)
P51 0.0271(3) 0.0362(4) 0.0238(3) 0.0008(3) 0.0044(2) -0.0068(3)
C1 0.120(4) 0.069(3) 0.068(3) -0.018(3) -0.053(3) 0.057(3)
C2 0.0434(18) 0.0342(19) 0.0435(17) -0.0003(15) -0.0054(14) 0.0163(15)
C3 0.0375(19) 0.040(2) 0.099(3) -0.001(2) 0.016(2) 0.0164(17)
C4 0.0370(18) 0.048(2) 0.070(2) -0.017(2) 0.0187(16) 0.0061(17)
C5 0.0297(14) 0.0392(19) 0.0436(17) -0.0085(14) 0.0118(12) -0.0008(14)
C6 0.054(2) 0.074(3) 0.0458(19) 0.002(2) 0.0193(16) -0.002(2)
C11 0.0309(13) 0.0234(14) 0.0303(13) -0.0067(11) 0.0051(11) -0.0004(12)
C12 0.0305(15) 0.0286(17) 0.069(2) -0.0122(16) 0.0119(15) 0.0025(13)
C13 0.0432(19) 0.0308(18) 0.084(3) -0.0253(19) 0.0145(18) -0.0055(15)
C14 0.0409(18) 0.041(2) 0.059(2) -0.0193(17) 0.0034(15) -0.0110(16)
C15 0.0334(15) 0.0370(18) 0.0373(16) -0.0027(14) 0.0017(12) -0.0016(14)
C16 0.0320(14) 0.0274(15) 0.0245(12) -0.0018(11) 0.0052(10) 0.0000(12)
C21 0.0438(19) 0.067(3) 0.055(2) 0.005(2) 0.0195(16) 0.0030(19)
C22 0.0281(14) 0.045(2) 0.0347(14) -0.0070(13) 0.0042(11) 0.0072(13)
C23 0.0313(15) 0.055(2) 0.0484(17) -0.0059(18) -0.0023(12) 0.0156(17)
C24 0.0458(18) 0.041(2) 0.0468(18) 0.0041(16) -0.0080(15) 0.0185(16)
C25 0.0387(15) 0.0319(17) 0.0312(14) 0.0047(12) -0.0065(12) 0.0044(13)
C26 0.062(2) 0.053(2) 0.0413(18) 0.0159(18) -0.0016(16) -0.003(2)
C31 0.0390(19) 0.090(4) 0.085(3) -0.012(3) 0.021(2) 0.008(2)
C32 0.0371(17) 0.062(3) 0.051(2) -0.0147(18) 0.0214(15) -0.0082(18)
C33 0.060(3) 0.078(3) 0.073(3) -0.011(2) 0.038(2) -0.031(3)
C34 0.084(3) 0.071(3) 0.072(3) 0.017(3) 0.033(3) -0.026(3)
C35 0.067(2) 0.0271(17) 0.0380(17) -0.0057(14) 0.0172(16) -0.0108(17)
C36 0.088(3) 0.034(2) 0.051(2) 0.0025(18) 0.011(2) 0.009(2)
C41 0.0285(13) 0.0357(17) 0.0279(13) -0.0073(12) 0.0067(11) -0.0053(13)
C42 0.0450(18) 0.053(2) 0.0407(17) -0.0130(16) 0.0135(14) -0.0202(17)
C43 0.0461(19) 0.069(3) 0.0387(18) -0.0222(18) 0.0077(15) -0.0246(19)
C44 0.0407(17) 0.066(3) 0.0297(15) -0.0094(16) 0.0065(13) -0.0123(18)
C45 0.0405(16) 0.053(2) 0.0269(14) -0.0027(14) 0.0085(12) -0.0078(16)
C46 0.0272(13) 0.0383(17) 0.0272(13) -0.0041(12) 0.0066(10) -0.0037(13)
C51 0.056(3) 0.085(4) 0.107(4) -0.033(3) 0.026(3) 0.023(3)
C52 0.0303(15) 0.083(3) 0.0411(18) -0.0171(19) 0.0135(13) -0.0010(18)
C53 0.049(2) 0.187(8) 0.057(3) -0.026(4) 0.036(2) -0.007(3)
C54 0.102(4) 0.159(8) 0.105(5) 0.055(5) 0.061(4) -0.006(5)
C55 0.068(2) 0.071(3) 0.0348(16) 0.0152(19) 0.0016(15) -0.028(2)
C56 0.142(5) 0.063(3) 0.051(2) 0.024(2) -0.005(3) -0.045(3)
Pd1' 0.02135(9) 0.02227(10) 0.02294(8) -0.00040(8) 0.00622(6) -0.00236(8)
P1' 0.0274(3) 0.0306(4) 0.0259(3) 0.0065(3) -0.0026(3) -0.0064(3)
P21' 0.0196(3) 0.0226(3) 0.0267(3) 0.0001(3) 0.0054(2) -0.0002(3)
P31' 0.0212(3) 0.0223(3) 0.0253(3) 0.0001(3) 0.0076(2) -0.0007(3)
P51' 0.0287(4) 0.0268(4) 0.0417(4) -0.0083(3) 0.0182(3) -0.0051(3)
C1' 0.140(5) 0.086(4) 0.032(2) -0.004(2) 0.006(2) -0.003(4)
C2' 0.076(3) 0.057(3) 0.0301(17) 0.0123(17) -0.0152(17) -0.016(2)
C3' 0.056(3) 0.103(5) 0.066(3) 0.010(3) -0.029(2) 0.014(3)
C4' 0.044(2) 0.056(3) 0.101(4) 0.015(3) -0.013(2) 0.009(2)
C5' 0.0242(14) 0.040(2) 0.079(3) 0.0223(19) 0.0089(15) 0.0019(14)
C6' 0.053(2) 0.095(4) 0.094(4) -0.010(3) 0.038(2) 0.008(3)
C11' 0.0253(12) 0.0248(14) 0.0307(13) 0.0032(11) 0.0086(10) -0.0024(11)
C12' 0.0281(14) 0.0329(17) 0.0401(16) 0.0094(13) 0.0051(11) 0.0024(13)
C13' 0.0342(15) 0.0276(16) 0.0513(18) 0.0114(14) 0.0110(13) 0.0026(13)
C14' 0.0321(15) 0.0243(15) 0.0544(19) -0.0040(14) 0.0126(13) -0.0044(13)
C15' 0.0248(13) 0.0290(16) 0.0419(16) -0.0036(13) 0.0067(11) -0.0016(12)
C16' 0.0238(12) 0.0226(14) 0.0288(13) -0.0004(11) 0.0080(10) 0.0002(11)
C21' 0.0479(19) 0.056(2) 0.0414(17) 0.0028(17) 0.0225(15) 0.0029(18)
C22' 0.0278(14) 0.0296(16) 0.0422(16) 0.0008(13) 0.0176(12) 0.0019(12)
C23' 0.0241(13) 0.0406(19) 0.060(2) -0.0072(16) 0.0185(13) -0.0059(13)
C24' 0.0191(13) 0.072(3) 0.0510(19) -0.0124(19) 0.0014(13) 0.0014(16)
C25' 0.0208(12) 0.0354(17) 0.0298(13) -0.0025(12) 0.0007(10) 0.0004(12)
C26' 0.049(2) 0.070(3) 0.0412(18) 0.0175(19) -0.0125(15) -0.018(2)
C31' 0.0345(16) 0.082(3) 0.0357(17) -0.0033(18) 0.0011(13) -0.0085(19)
C32' 0.0227(12) 0.0346(15) 0.0347(13) 0.0079(14) 0.0057(10) 0.0013(13)
C33' 0.0205(11) 0.0376(18) 0.0431(15) 0.0049(13) 0.0125(10) 0.0002(12)
C34' 0.0353(15) 0.0337(17) 0.0397(15) -0.0021(13) 0.0185(12) 0.0010(13)
C35' 0.0287(12) 0.0278(15) 0.0265(12) 0.0036(12) 0.0090(9) -0.0008(12)
C36' 0.0409(16) 0.050(2) 0.0309(14) -0.0041(14) 0.0072(12) -0.0063(15)
C41' 0.0248(12) 0.0234(14) 0.0339(14) -0.0003(11) 0.0094(10) -0.0004(11)
C42' 0.0375(16) 0.0268(16) 0.058(2) -0.0024(15) 0.0222(15) -0.0055(13)
C43' 0.048(2) 0.0306(18) 0.069(2) -0.0008(17) 0.0256(18) -0.0106(16)
C44' 0.0459(19) 0.0224(16) 0.070(2) -0.0089(16) 0.0200(17) -0.0056(14)
C45' 0.0384(16) 0.0296(17) 0.0550(19) -0.0100(15) 0.0201(14) -0.0027(14)
C46' 0.0282(13) 0.0245(15) 0.0406(15) -0.0080(12) 0.0095(11) -0.0050(12)
C51' 0.047(2) 0.054(3) 0.078(3) 0.005(2) -0.008(2) 0.003(2)
C52' 0.0294(15) 0.0295(18) 0.076(2) -0.0046(17) 0.0075(15) -0.0005(14)
C53' 0.039(2) 0.046(2) 0.108(4) -0.004(2) 0.026(2) 0.0124(19)
C54' 0.051(2) 0.076(3) 0.085(3) -0.013(3) 0.041(2) 0.007(2)
C55' 0.056(2) 0.047(2) 0.059(2) -0.0216(18) 0.0384(18) -0.0145(18)
C56' 0.079(3) 0.072(3) 0.044(2) -0.014(2) 0.0334(19) -0.017(2)

loop_
_geom_bond_atom_site_label_1
_geom_bond_atom_site_label_2
_geom_bond_distance
_geom_bond_site_symmetry_2
_geom_bond_publ_flag
Pd1 P51 2.3001(7) . ?
Pd1 P1 2.3036(8) . ?
Pd1 P31 2.3127(8) . ?
Pd1 P21 2.3194(7) . ?
P1 C11 1.850(3) . ?
P1 C5 1.860(3) . ?
P1 C2 1.868(3) . ?
P21 C16 1.852(3) . ?
P21 C25 1.884(3) . ?
P21 C22 1.893(3) . ?
P31 C41 1.857(3) . ?
P31 C32 1.881(3) . ?
P31 C35 1.892(4) . ?
P51 C46 1.846(3) . ?
P51 C52 1.863(4) . ?
P51 C55 1.871(4) . ?
C1 C2 1.533(5) . ?
C2 C3 1.553(5) . ?
C3 C4 1.521(6) . ?
C4 C5 1.530(5) . ?
C5 C6 1.518(5) . ?
C11 C16 1.403(4) . ?
C11 C12 1.404(5) . ?
C12 C13 1.382(5) . ?
C13 C14 1.381(5) . ?
C14 C15 1.384(5) . ?
C15 C16 1.395(4) . ?
C21 C22 1.502(6) . ?
C22 C23 1.532(4) . ?
C23 C24 1.510(6) . ?
C24 C25 1.532(5) . ?
C25 C26 1.515(5) . ?
C31 C32 1.502(6) . ?
C32 C33 1.532(6) . ?
C33 C34 1.497(7) . ?
C34 C35 1.515(6) . ?
C35 C36 1.510(6) . ?
C41 C42 1.394(4) . ?
C41 C46 1.407(4) . ?
C42 C43 1.383(5) . ?
C43 C44 1.380(6) . ?
C44 C45 1.367(5) . ?
C45 C46 1.408(4) . ?
C51 C52 1.484(8) . ?
C52 C53 1.542(6) . ?
C53 C54 1.514(11) . ?
C54 C55 1.496(7) . ?
C55 C56 1.544(7) . ?
Pd1' P31' 2.3210(7) . ?
Pd1' P51' 2.3342(8) . ?
Pd1' P1' 2.3389(8) . ?
Pd1' P21' 2.3390(7) . ?
P1' C11' 1.848(3) . ?
P1' C2' 1.875(3) . ?
P1' C5' 1.902(4) . ?
P21' C16' 1.846(3) . ?
P21' C22' 1.872(3) . ?
P21' C25' 1.893(3) . ?
P31' C41' 1.852(3) . ?
P31' C32' 1.881(3) . ?
P31' C35' 1.884(2) . ?
P51' C46' 1.848(3) . ?
P51' C52' 1.871(3) . ?
P51' C55' 1.886(3) . ?
C1' C2' 1.508(7) . ?
C2' C3' 1.514(7) . ?
C3' C4' 1.479(8) . ?
C4' C5' 1.521(5) . ?
C5' C6' 1.486(7) . ?
C11' C12' 1.398(4) . ?
C11' C16' 1.408(4) . ?
C12' C13' 1.376(5) . ?
C13' C14' 1.392(4) . ?
C14' C15' 1.383(5) . ?
C15' C16' 1.410(4) . ?
C21' C22' 1.533(4) . ?
C22' C23' 1.528(4) . ?
C23' C24' 1.535(5) . ?
C24' C25' 1.531(4) . ?
C25' C26' 1.507(5) . ?
C31' C32' 1.510(5) . ?
C32' C33' 1.528(4) . ?
C33' C34' 1.523(4) . ?
C34' C35' 1.525(4) . ?
C35' C36' 1.513(4) . ?
C41' C42' 1.396(4) . ?
C41' C46' 1.403(4) . ?
C42' C43' 1.383(5) . ?
C43' C44' 1.379(5) . ?
C44' C45' 1.379(5) . ?
C45' C46' 1.406(5) . ?
C51' C52' 1.516(6) . ?
C52' C53' 1.575(6) . ?
C53' C54' 1.508(7) . ?
C54' C55' 1.519(5) . ?
C55' C56' 1.524(6) . ?
